data_4309208
loop_
_publ_author_name
'Rochelle L. White-Morris'
'Marilyn M. Olmstead'
'Saeed Attar'
'Alan L. Balch'

_publ_section_title
;
Intermolecular Interactions in Polymorphs of Trinuclear Gold(I)
Complexes: Insight into the Solvoluminescence of AuI3(MeNCOMe)3
;
_journal_name_full 'Inorganic Chemistry'
_journal_page_first 5021
_journal_page_last 5029
_journal_paper_doi 10.1021/ic050381n
_journal_volume 44
_journal_year 2005
_chemical_formula_sum 'C9 H18 Au3 N3 O3'
_chemical_formula_weight 807.16
_chemical_name_common Au3(CD3OC=NCH3)3
_chemical_name_systematic
; 
 ? 
;
_space_group_IT_number 2
_symmetry_cell_setting triclinic
_symmetry_space_group_name_Hall '-P 1'
_symmetry_space_group_name_H-M 'P -1'
_atom_sites_solution_hydrogens geom
_atom_sites_solution_primary direct
_atom_sites_solution_secondary difmap
_audit_creation_method SHELXL-97
_cell_angle_alpha 64.758(12)
_cell_angle_beta 71.436(13)
_cell_angle_gamma 74.256(12)
_cell_formula_units_Z 2
_cell_length_a 8.012(3)
_cell_length_b 9.903(4)
_cell_length_c 10.584(4)
_cell_measurement_reflns_used 783
_cell_measurement_temperature 90(2)
_cell_measurement_theta_max 31.0
_cell_measurement_theta_min 2.7
_cell_volume 711.0(5)
_computing_cell_refinement 'Bruker SAINT'
_computing_data_collection 'Bruker SMART'
_computing_data_reduction 'Bruker SAINT'
_computing_molecular_graphics 'SHELXTL 5, XP (Sheldrick, 1994)'
_computing_publication_material 'SHELXL-97 (Sheldrick, 1997)'
_computing_structure_refinement 'SHELXL-97 (Sheldrick, 1997)'
_computing_structure_solution 'SHELXS-97 (Sheldrick, 1990)'
_diffrn_ambient_temperature 90(2)
_diffrn_detector_area_resol_mean 'Bruker SMART 1000'
_diffrn_measured_fraction_theta_full 0.966
_diffrn_measured_fraction_theta_max 0.966
_diffrn_measurement_device_type \w
_diffrn_measurement_method 8.3
_diffrn_radiation_monochromator graphite
_diffrn_radiation_source 'normal-focus sealed tube'
_diffrn_radiation_type MoK\a
_diffrn_radiation_wavelength 0.71073
_diffrn_reflns_av_R_equivalents 0.034
_diffrn_reflns_av_sigmaI/netI 0.0414
_diffrn_reflns_limit_h_max 11
_diffrn_reflns_limit_h_min -10
_diffrn_reflns_limit_k_max 13
_diffrn_reflns_limit_k_min -12
_diffrn_reflns_limit_l_max 14
_diffrn_reflns_limit_l_min -14
_diffrn_reflns_number 4022
_diffrn_reflns_theta_full 30.03
_diffrn_reflns_theta_max 30.03
_diffrn_reflns_theta_min 2.30
_exptl_absorpt_coefficient_mu 30.24
_exptl_absorpt_correction_T_max 0.1191
_exptl_absorpt_correction_T_min 0.0903
_exptl_absorpt_correction_type multi-scan
_exptl_absorpt_process_details 'SADABS 2.03 (Sheldrick, 2001)'
_exptl_crystal_colour colorless
_exptl_crystal_density_diffrn 3.693
_exptl_crystal_description block
_exptl_crystal_F_000 708
_exptl_crystal_size_max 0.15
_exptl_crystal_size_mid 0.13
_exptl_crystal_size_min 0.12
_refine_diff_density_max 5.294
_refine_diff_density_min -2.681
_refine_diff_density_rms 0.386
_refine_ls_extinction_method none
_refine_ls_goodness_of_fit_ref 1.132
_refine_ls_hydrogen_treatment constr
_refine_ls_matrix_type full
_refine_ls_number_parameters 169
_refine_ls_number_reflns 4022
_refine_ls_number_restraints 48
_refine_ls_restrained_S_all 1.128
_refine_ls_R_factor_all 0.0355
_refine_ls_R_factor_gt 0.0325
_refine_ls_shift/su_max 0.001
_refine_ls_shift/su_mean 0.000
_refine_ls_structure_factor_coef Fsqd
_refine_ls_weighting_details 'calc w=1/[\s^2^(Fo^2^)+(0.0215P)^2^+14.4035P] where P=(Fo^2^+2Fc^2^)/3'
_refine_ls_weighting_scheme calc
_refine_ls_wR_factor_gt 0.0804
_refine_ls_wR_factor_ref 0.0815
_reflns_number_gt 3757
_reflns_number_total 4022
_reflns_threshold_expression I>2\s(I)
_cod_data_source_file ic050381nsi20050314_051935_1.cif
_cod_data_source_block rw72
_cod_database_code 4309208

loop_
_symmetry_equiv_pos_as_xyz
'x, y, z'
'-x, -y, -z'

loop_
_atom_site_label
_atom_site_type_symbol
_atom_site_fract_x
_atom_site_fract_y
_atom_site_fract_z
_atom_site_U_iso_or_equiv
_atom_site_adp_type
_atom_site_occupancy
_atom_site_symmetry_multiplicity
_atom_site_calc_flag
_atom_site_refinement_flags
_atom_site_disorder_assembly
_atom_site_disorder_group
Au1 Au 0.78003(4) 0.90495(3) 0.09477(3) 0.00909(8) Uani 1 1 d . . .
Au2 Au 1.03012(4) 0.96777(3) -0.23857(3) 0.00905(8) Uani 1 1 d . . .
Au3 Au 1.09232(4) 0.63123(3) 0.01883(3) 0.00911(8) Uani 1 1 d . . .
C1 C 0.7260(10) 1.0966(9) -0.0634(9) 0.0114(14) Uani 1 1 d U . .
C2 C 1.2238(10) 0.8089(9) -0.2810(9) 0.0110(14) Uani 1 1 d . . .
C3 C 0.9469(11) 0.5944(9) 0.2189(9) 0.0120(14) Uani 1 1 d . . .
C4 C 0.4722(11) 1.1862(10) 0.0893(9) 0.0151(16) Uani 1 1 d . . .
H4A H 0.3968 1.1118 0.1126 0.023 Uiso 1 1 calc R . .
H4B H 0.3969 1.2820 0.0908 0.023 Uiso 1 1 calc R . .
H4C H 0.5445 1.1487 0.1603 0.023 Uiso 1 1 calc R . .
C5 C 1.3120(12) 0.9672(10) -0.5284(9) 0.0179(17) Uani 1 1 d U . .
H5A H 1.1983 0.9766 -0.5500 0.027 Uiso 1 1 calc R . .
H5B H 1.4090 0.9697 -0.6134 0.027 Uiso 1 1 calc R . .
H5C H 1.3085 1.0513 -0.5014 0.027 Uiso 1 1 calc R . .
C6 C 1.0994(11) 0.3404(10) 0.3035(9) 0.0134(15) Uani 1 1 d U . .
H6A H 1.0875 0.3276 0.2200 0.020 Uiso 1 1 calc R . .
H6B H 1.0855 0.2461 0.3875 0.020 Uiso 1 1 calc R . .
H6C H 1.2174 0.3659 0.2838 0.020 Uiso 1 1 calc R . .
C7 C 0.7312(12) 0.6643(11) 0.4043(9) 0.0176(16) Uani 1 1 d U . .
H7A H 0.6471 0.5959 0.4301 0.026 Uiso 1 1 calc R . .
H7B H 0.6656 0.7586 0.4169 0.026 Uiso 1 1 calc R . .
H7C H 0.8158 0.6163 0.4664 0.026 Uiso 1 1 calc R . .
C9 C 1.3946(11) 0.5539(10) -0.2169(10) 0.0165(16) Uani 1 1 d . . .
H9A H 1.4416 0.5839 -0.3210 0.025 Uiso 1 1 calc R . .
H9B H 1.3468 0.4594 -0.1788 0.025 Uiso 1 1 calc R . .
H9C H 1.4907 0.5389 -0.1713 0.025 Uiso 1 1 calc R . .
C8 C 0.7679(12) 1.2686(10) -0.3109(10) 0.0171(16) Uani 1 1 d . . .
H8A H 0.6499 1.2710 -0.3216 0.026 Uiso 1 1 calc R . .
H8B H 0.8558 1.2764 -0.4017 0.026 Uiso 1 1 calc R . .
H8C H 0.7646 1.3538 -0.2855 0.026 Uiso 1 1 calc R . .
N1 N 0.8181(10) 1.1255(8) -0.1966(8) 0.0138(13) Uani 1 1 d . . .
N2 N 1.2496(9) 0.6751(8) -0.1859(8) 0.0132(13) Uani 1 1 d . . .
N3 N 0.8294(9) 0.6979(8) 0.2524(7) 0.0121(13) Uani 1 1 d U . .
O1 O 0.5878(8) 1.2100(7) -0.0518(6) 0.0141(11) Uani 1 1 d U . .
O2 O 1.3415(8) 0.8271(7) -0.4120(7) 0.0154(12) Uani 1 1 d U . .
O3 O 0.9645(8) 0.4598(7) 0.3314(7) 0.0135(11) Uani 1 1 d U . .

loop_
_atom_site_aniso_label
_atom_site_aniso_U_11
_atom_site_aniso_U_22
_atom_site_aniso_U_33
_atom_site_aniso_U_23
_atom_site_aniso_U_13
_atom_site_aniso_U_12
Au1 0.01087(13) 0.00696(13) 0.00754(13) -0.00209(10) -0.00235(10) 0.00072(10)
Au2 0.01028(13) 0.00622(13) 0.00739(13) -0.00089(10) -0.00127(10) 0.00004(10)
Au3 0.01062(13) 0.00624(13) 0.00684(13) -0.00082(10) -0.00100(10) 0.00029(9)
C1 0.013(3) 0.007(3) 0.015(3) -0.006(2) -0.004(2) 0.001(2)
C2 0.013(3) 0.011(3) 0.009(3) -0.007(3) 0.000(3) -0.001(3)
C3 0.015(3) 0.011(4) 0.007(3) 0.000(3) -0.003(3) -0.005(3)
C4 0.014(4) 0.017(4) 0.009(4) -0.006(3) -0.001(3) 0.005(3)
C5 0.018(3) 0.016(3) 0.010(3) 0.000(3) 0.000(3) -0.001(3)
C6 0.013(3) 0.013(3) 0.010(3) -0.004(2) -0.002(2) 0.005(2)
C7 0.020(3) 0.018(3) 0.012(3) -0.007(3) 0.000(3) 0.000(3)
C9 0.011(3) 0.015(4) 0.017(4) -0.007(3) 0.004(3) 0.002(3)
C8 0.020(4) 0.010(4) 0.013(4) 0.000(3) -0.003(3) 0.002(3)
N1 0.017(3) 0.010(3) 0.011(3) 0.000(3) -0.005(3) -0.003(3)
N2 0.011(3) 0.015(3) 0.012(3) -0.005(3) -0.004(2) 0.001(3)
N3 0.015(3) 0.013(3) 0.007(3) -0.004(2) 0.000(2) 0.000(2)
O1 0.011(2) 0.013(2) 0.012(2) -0.005(2) 0.0005(19) 0.0027(19)
O2 0.015(2) 0.010(2) 0.012(2) -0.001(2) 0.002(2) 0.000(2)
O3 0.013(2) 0.009(2) 0.013(2) -0.0037(17) -0.0020(17) 0.0033(17)

loop_
_atom_type_symbol
_atom_type_description
_atom_type_scat_dispersion_real
_atom_type_scat_dispersion_imag
_atom_type_scat_source
C C 0.0033 0.0016 'International Tables Vol C Tables 4.2.6.8 and 6.1.1.4'
H H 0.0000 0.0000 'International Tables Vol C Tables 4.2.6.8 and 6.1.1.4'
N N 0.0061 0.0033 'International Tables Vol C Tables 4.2.6.8 and 6.1.1.4'
O O 0.0106 0.0060 'International Tables Vol C Tables 4.2.6.8 and 6.1.1.4'
Au Au -2.0133 8.8022 'International Tables Vol C Tables 4.2.6.8 and 6.1.1.4'

loop_
_geom_angle_atom_site_label_1
_geom_angle_atom_site_label_2
_geom_angle_atom_site_label_3
_geom_angle
_geom_angle_site_symmetry_1
_geom_angle_site_symmetry_3
_geom_angle_publ_flag
C1 Au1 N3 175.7(3) . . ?
C1 Au1 Au2 97.8(2) . 2_775 ?
N3 Au1 Au2 86.4(2) . 2_775 ?
C1 Au1 Au3 119.2(2) . . ?
N3 Au1 Au3 59.03(19) . . ?
Au2 Au1 Au3 103.26(3) 2_775 . ?
C1 Au1 Au2 60.0(2) . . ?
N3 Au1 Au2 118.52(19) . . ?
Au2 Au1 Au2 105.24(3) 2_775 . ?
Au3 Au1 Au2 59.540(19) . . ?
C2 Au2 N1 176.1(3) . . ?
C2 Au2 Au1 100.4(2) . 2_775 ?
N1 Au2 Au1 83.3(2) . 2_775 ?
C2 Au2 Au3 60.2(2) . . ?
N1 Au2 Au3 119.2(2) . . ?
Au1 Au2 Au3 88.07(3) 2_775 . ?
C2 Au2 Au1 120.3(2) . . ?
N1 Au2 Au1 59.4(2) . . ?
Au1 Au2 Au1 74.76(3) 2_775 . ?
Au3 Au2 Au1 60.23(2) . . ?
C3 Au3 N2 177.2(3) . . ?
C3 Au3 Au2 119.9(2) . . ?
N2 Au3 Au2 59.4(2) . . ?
C3 Au3 Au1 59.7(2) . . ?
N2 Au3 Au1 119.6(2) . . ?
Au2 Au3 Au1 60.23(3) . . ?
N1 C1 O1 111.8(7) . . ?
N1 C1 Au1 122.3(6) . . ?
O1 C1 Au1 125.8(6) . . ?
N2 C2 O2 113.1(7) . . ?
N2 C2 Au2 122.1(6) . . ?
O2 C2 Au2 124.8(6) . . ?
N3 C3 O3 114.3(7) . . ?
N3 C3 Au3 121.9(6) . . ?
O3 C3 Au3 123.8(6) . . ?
C1 N1 C8 119.9(7) . . ?
C1 N1 Au2 118.2(6) . . ?
C8 N1 Au2 121.9(6) . . ?
C2 N2 C9 122.6(7) . . ?
C2 N2 Au3 118.2(6) . . ?
C9 N2 Au3 119.1(5) . . ?
C3 N3 C7 119.0(7) . . ?
C3 N3 Au1 119.3(6) . . ?
C7 N3 Au1 121.7(5) . . ?
C1 O1 C4 116.4(6) . . ?
C2 O2 C5 117.1(6) . . ?
C3 O3 C6 117.5(6) . . ?

loop_
_geom_bond_atom_site_label_1
_geom_bond_atom_site_label_2
_geom_bond_distance
_geom_bond_site_symmetry_2
_geom_bond_publ_flag
Au1 C1 1.974(8) . ?
Au1 N3 2.051(7) . ?
Au1 Au2 3.2201(9) 2_775 ?
Au1 Au3 3.3394(11) . ?
Au1 Au2 3.3395(13) . ?
Au2 C2 1.980(8) . ?
Au2 N1 2.048(7) . ?
Au2 Au3 3.3162(12) . ?
Au3 C3 1.994(8) . ?
Au3 N2 2.056(7) . ?
C1 N1 1.312(11) . ?
C1 O1 1.363(9) . ?
C2 N2 1.288(11) . ?
C2 O2 1.375(9) . ?
C3 N3 1.279(11) . ?
C3 O3 1.366(10) . ?
C4 O1 1.442(10) . ?
C5 O2 1.432(11) . ?
C6 O3 1.434(10) . ?
C7 N3 1.481(11) . ?
C9 N2 1.495(11) . ?
C8 N1 1.474(11) . ?
